data_2023000
loop_
_publ_author_name
'Mesto, Ernesto'
'Okio, Coco K. Y. A.'
'Lemus, Maria Alejandra'
'Schingaro, Emanuela'

_publ_section_title
;
 {[(<i>E</i>)-(1,3-Benzodioxol-5-yl)methyl-idene]amino}thio-urea.
;
_journal_coeditor_code NX2003
_journal_issue 'Pt 2'
_journal_name_full 'Acta crystallographica. Section E, Crystallographic communications'
_journal_page_first 125
_journal_page_last 127
_journal_paper_doi 10.1107/S2056989024000033
_journal_volume 80
_journal_year 2024
_chemical_formula_iupac 'C9 H9 N3 O2 S1'
_chemical_formula_moiety 'C9 H9 N3 O2 S1'
_chemical_formula_sum 'C9 H9 N3 O2 S'
_chemical_formula_weight 223.26
_chemical_name_common 'Piperonal, thiosemicarbazone'
_chemical_name_systematic
;
{[(<i>E</i>)-(1,3-Benzodioxol-5-yl)methylidene]amino}thiourea
;
_space_group_IT_number 14
_space_group_name_Hall '-P 2ybc'
_space_group_name_H-M_alt 'P 1 21/c 1'
_symmetry_cell_setting monoclinic
_symmetry_space_group_name_Hall '-P 2ybc'
_symmetry_space_group_name_H-M 'P 1 21/c 1'
_atom_sites_solution_hydrogens difmap
_atom_sites_solution_primary other
_cell_angle_alpha 90
_cell_angle_beta 100.426(2)
_cell_angle_gamma 90
_cell_formula_units_Z 4
_cell_length_a 7.1189(2)
_cell_length_b 10.9687(2)
_cell_length_c 13.0678(3)
_cell_measurement_reflns_used 3399
_cell_measurement_temperature 293
_cell_measurement_theta_max 27.56
_cell_measurement_theta_min 3.17
_cell_volume 1003.55(4)
_computing_cell_refinement
;
SAINT (Bruker, 2006)
;
_computing_data_collection
;
APEX2 (Bruker, 2006).
;
_computing_data_reduction
;
SAINT (Bruker, 2006)
;
_computing_molecular_graphics
;
Mercury (Macrae <i>et al.</i>,  2020)
;
_computing_publication_material
;
CRYSTALS (Betteridge <i>et al.</i>,  2003)
;
_computing_structure_refinement
;
CRYSTALS (Betteridge <i>et al.</i>,  2003)
;
_computing_structure_solution
;
Superflip (Palatinus & Chapuis, 2007)
;
_diffrn_ambient_temperature 293
_diffrn_measured_fraction_theta_full 0.997
_diffrn_measured_fraction_theta_max 0.997
_diffrn_measurement_device Area
_diffrn_measurement_device_type 'Bruker APEXII'
_diffrn_measurement_method '\f & \w scans'
_diffrn_radiation_monochromator graphite
_diffrn_radiation_type 'Mo K\a'
_diffrn_radiation_wavelength 0.71073
_diffrn_reflns_av_R_equivalents 0.000
_diffrn_reflns_limit_h_max 10
_diffrn_reflns_limit_h_min -10
_diffrn_reflns_limit_k_max 16
_diffrn_reflns_limit_k_min -16
_diffrn_reflns_limit_l_max 20
_diffrn_reflns_limit_l_min -20
_diffrn_reflns_number 19600
_diffrn_reflns_theta_full 33.185
_diffrn_reflns_theta_max 33.185
_diffrn_reflns_theta_min 3.170
_diffrn_standards_number 0
_exptl_absorpt_coefficient_mu 0.305
_exptl_absorpt_correction_T_max 0.95
_exptl_absorpt_correction_T_min 0.88
_exptl_absorpt_correction_type multi-scan
_exptl_absorpt_process_details
;
(SADABS; Krause <i>et al.</i>,  2015)
;
_exptl_crystal_colour colourless
_exptl_crystal_density_diffrn 1.478
_exptl_crystal_density_method 'not measured'
_exptl_crystal_description tabular
_exptl_crystal_F_000 464
_exptl_crystal_size_max 0.580
_exptl_crystal_size_mid 0.340
_exptl_crystal_size_min 0.165
_refine_diff_density_max 0.38
_refine_diff_density_min -0.32
_refine_ls_extinction_method None
_refine_ls_goodness_of_fit_ref 0.9525
_refine_ls_hydrogen_treatment mixed
_refine_ls_matrix_type full
_refine_ls_number_parameters 148
_refine_ls_number_reflns 3810
_refine_ls_number_restraints 10
_refine_ls_R_factor_all 0.0697
_refine_ls_R_factor_gt 0.0402
_refine_ls_shift/su_max 0.0005903
_refine_ls_shift/su_mean 0.0000417
_refine_ls_structure_factor_coef Fsqd
_refine_ls_weighting_details
;
 Method= Modified Sheldrick
 w=1/[\s^2^(F^2^) + ( 0.04P)^2^ + 0.31P]
 ,where P=(max(Fo^2^,0) + 2Fc^2^)/3
;
_refine_ls_weighting_scheme calc
_refine_ls_wR_factor_all 0.1035
_refine_ls_wR_factor_gt 0.0887
_refine_ls_wR_factor_ref 0.1035
_reflns_number_gt 2447
_reflns_number_total 3818
_reflns_threshold_expression I>2.0\s(I)
_cod_data_source_file nx2003sup1.cif
_cod_data_source_block I
_cod_depositor_comments 'Adding full bibliography for 2023000.cif.'
_cod_original_sg_symbol_H-M 'P 21/c '
_cod_original_formula_sum 'C9 H9 N3 O2 S1'
_cod_database_code 2023000
_cod_database_fobs_code 2023000

loop_
_symmetry_equiv_pos_as_xyz
x,y,z
-x,-y,-z
x,-y+1/2,z+1/2
-x,y+1/2,-z+1/2

loop_
_atom_site_type_symbol
_atom_site_label
_atom_site_fract_x
_atom_site_fract_y
_atom_site_fract_z
_atom_site_U_iso_or_equiv
_atom_site_adp_type
_atom_site_occupancy
_atom_site_disorder_assembly
_atom_site_disorder_group
N N1 0.4666(2) 0.28730(12) 0.27357(10) 0.0521 Uani 1.0000 . .
S S2 0.41135(7) 0.51407(3) 0.33300(3) 0.0508 Uani 1.0000 . .
C C3 0.4856(2) 0.36798(11) 0.35054(10) 0.0378 Uani 1.0000 . .
O O4 0.82417(18) -0.24246(9) 0.43350(9) 0.0596 Uani 1.0000 . .
N N5 0.62732(16) 0.20875(9) 0.45653(9) 0.0383 Uani 1.0000 . .
C C6 0.70095(19) 0.17336(12) 0.54832(10) 0.0392 Uani 1.0000 . .
O O7 0.96272(18) -0.30444(10) 0.59886(10) 0.0619 Uani 1.0000 . .
C C8 0.76809(19) 0.04823(12) 0.56576(10) 0.0370 Uani 1.0000 . .
C C9 0.75307(19) -0.03330(11) 0.48105(10) 0.0375 Uani 1.0000 . .
C C10 0.8517(2) 0.01062(15) 0.66540(11) 0.0497 Uani 1.0000 . .
C C11 0.9050(2) -0.18475(13) 0.60146(12) 0.0451 Uani 1.0000 . .
C C12 0.82203(19) -0.14781(12) 0.50257(11) 0.0389 Uani 1.0000 . .
N N13 0.56921(18) 0.32877(10) 0.44507(9) 0.0405 Uani 1.0000 . .
C C14 0.9020(3) -0.34471(13) 0.49501(14) 0.0556 Uani 1.0000 . .
C C15 0.9220(3) -0.10782(16) 0.68462(12) 0.0560 Uani 1.0000 . .
H H61 0.7130 0.2267 0.6055 0.0484 Uiso 1.0000 . .
H H91 0.6977 -0.0091 0.4133 0.0462 Uiso 1.0000 . .
H H101 0.8592 0.0663 0.7228 0.0604 Uiso 1.0000 . .
H H141 1.0143 -0.3736 0.4670 0.0677 Uiso 1.0000 . .
H H142 0.8011 -0.4081 0.4918 0.0665 Uiso 1.0000 . .
H H151 0.9779 -0.1327 0.7520 0.0688 Uiso 1.0000 . .
H H12 0.395(3) 0.3055(15) 0.2155(12) 0.0633(19) Uiso 1.0000 . .
H H131 0.577(2) 0.3758(12) 0.4987(10) 0.0488(18) Uiso 1.0000 . .
H H11 0.498(3) 0.2137(13) 0.2878(12) 0.0632(19) Uiso 1.0000 . .

loop_
_atom_site_aniso_label
_atom_site_aniso_U_11
_atom_site_aniso_U_22
_atom_site_aniso_U_33
_atom_site_aniso_U_12
_atom_site_aniso_U_13
_atom_site_aniso_U_23
N1 0.0787(10) 0.0371(6) 0.0379(6) 0.0057(6) 0.0032(6) -0.0042(5)
S2 0.0777(3) 0.03268(16) 0.04106(19) 0.00766(16) 0.00842(17) 0.00264(13)
C3 0.0442(7) 0.0321(6) 0.0381(6) -0.0018(5) 0.0103(5) -0.0016(5)
O4 0.0838(9) 0.0308(5) 0.0576(7) 0.0074(5) -0.0046(6) 0.0013(4)
N5 0.0428(6) 0.0299(5) 0.0426(6) 0.0028(4) 0.0086(5) -0.0001(4)
C6 0.0410(7) 0.0381(6) 0.0392(7) 0.0004(5) 0.0090(5) -0.0018(5)
O7 0.0703(8) 0.0422(6) 0.0685(8) 0.0094(5) -0.0002(6) 0.0207(5)
C8 0.0353(6) 0.0380(6) 0.0376(6) -0.0017(5) 0.0067(5) 0.0040(5)
C9 0.0385(7) 0.0346(6) 0.0374(6) -0.0010(5) 0.0009(5) 0.0055(5)
C10 0.0577(9) 0.0547(8) 0.0353(7) 0.0021(7) 0.0048(6) 0.0027(6)
C11 0.0417(7) 0.0405(7) 0.0517(8) 0.0005(6) 0.0045(6) 0.0161(6)
C12 0.0386(7) 0.0334(6) 0.0430(7) -0.0029(5) 0.0027(5) 0.0046(5)
N13 0.0534(7) 0.0310(5) 0.0362(6) 0.0055(5) 0.0060(5) -0.0031(4)
C14 0.0565(9) 0.0339(7) 0.0760(11) 0.0052(6) 0.0107(8) 0.0129(7)
C15 0.0631(10) 0.0617(10) 0.0390(7) 0.0037(8) -0.0016(7) 0.0164(7)

loop_
_atom_type_symbol
_atom_type_scat_Cromer_Mann_a1
_atom_type_scat_Cromer_Mann_a2
_atom_type_scat_Cromer_Mann_a3
_atom_type_scat_Cromer_Mann_a4
_atom_type_scat_Cromer_Mann_b1
_atom_type_scat_Cromer_Mann_b2
_atom_type_scat_Cromer_Mann_b3
_atom_type_scat_Cromer_Mann_b4
_atom_type_scat_Cromer_Mann_c
_atom_type_scat_dispersion_real
_atom_type_scat_dispersion_imag
_atom_type_scat_source
C 2.3100 1.0200 1.5886 0.8650 20.8439 10.2075 0.5687 51.6512 0.2156 0.0033 0.0016 'International Tables Vol C 4.2.6.8 and 6.1.1.4'
H 0.4930 0.3229 0.1402 0.0408 10.5109 26.1257 3.1424 57.7998 0.0030 0.0000 0.0000 'International Tables Vol C 4.2.6.8 and 6.1.1.4'
N 12.2126 3.1322 2.0125 1.1663 0.0057 9.8933 28.9975 0.5826 -11.5290 0.0061 0.0033 'International Tables Vol C 4.2.6.8 and 6.1.1.4'
S 6.9053 5.2034 1.4379 1.5863 1.4679 22.2151 0.2536 56.1720 0.8669 0.1246 0.1234 'International Tables Vol C 4.2.6.8 and 6.1.1.4'
O 3.0485 2.2868 1.5463 0.8670 13.2771 5.7011 0.3239 32.9089 0.2508 0.0106 0.0060 'International Tables Vol C 4.2.6.8 and 6.1.1.4'

loop_
_geom_angle_atom_site_label_1
_geom_angle_atom_site_label_2
_geom_angle_atom_site_label_3
_geom_angle_site_symmetry_1
_geom_angle_site_symmetry_2
_geom_angle_site_symmetry_3
_geom_angle
_geom_angle_publ_flag
C3 N1 H12 . . . 118.5(11) no
C3 N1 H11 . . . 118.8(11) no
H12 N1 H11 . . . 120.3(15) no
S2 C3 N1 . . . 122.87(11) yes
S2 C3 N13 . . . 120.31(10) yes
N1 C3 N13 . . . 116.82(12) yes
C12 O4 C14 . . . 105.76(11) no
C6 N5 N13 . . . 117.07(11) yes
N5 C6 C8 . . . 119.96(12) no
N5 C6 H61 . . . 121.3 no
C8 C6 H61 . . . 118.7 no
C11 O7 C14 . . . 106.25(11) no
C6 C8 C9 . . . 119.84(12) no
C6 C8 C10 . . . 119.85(13) no
C9 C8 C10 . . . 120.28(13) no
C8 C9 C12 . . . 116.73(12) no
C8 C9 H91 . . . 121.3 no
C12 C9 H91 . . . 122.0 no
C8 C10 C15 . . . 121.44(14) no
C8 C10 H101 . . . 119.7 no
C15 C10 H101 . . . 118.8 no
O7 C11 C12 . . . 109.60(14) no
O7 C11 C15 . . . 128.71(13) no
C12 C11 C15 . . . 121.69(13) no
C11 C12 O4 . . . 109.78(12) no
C11 C12 C9 . . . 122.83(13) no
O4 C12 C9 . . . 127.39(12) no
N5 N13 C3 . . . 118.70(11) no
N5 N13 H131 . . . 120.5(9) no
C3 N13 H131 . . . 120.5(9) no
O4 C14 O7 . . . 108.25(12) no
O4 C14 H141 . . . 107.4 no
O7 C14 H141 . . . 109.1 no
O4 C14 H142 . . . 108.7 no
O7 C14 H142 . . . 110.5 no
H141 C14 H142 . . . 112.7 no
C10 C15 C11 . . . 117.03(13) no
C10 C15 H151 . . . 121.0 no
C11 C15 H151 . . . 121.9 no

loop_
_geom_bond_atom_site_label_1
_geom_bond_atom_site_label_2
_geom_bond_site_symmetry_1
_geom_bond_site_symmetry_2
_geom_bond_distance
_geom_bond_publ_flag
N1 C3 . . 1.3281(17) yes
N1 H12 . . 0.858(14) no
N1 H11 . . 0.849(14) no
S2 C3 . . 1.6899(13) yes
C3 N13 . . 1.3414(17) yes
O4 C12 . . 1.3776(17) no
O4 C14 . . 1.4318(17) no
N5 C6 . . 1.2793(17) yes
N5 N13 . . 1.3800(15) yes
C6 C8 . . 1.4576(18) no
C6 H61 . . 0.941 no
O7 C11 . . 1.3779(18) no
O7 C14 . . 1.418(2) no
C8 C9 . . 1.4120(18) no
C8 C10 . . 1.3926(19) no
C9 C12 . . 1.3592(17) no
C9 H91 . . 0.941 no
C10 C15 . . 1.399(2) no
C10 H101 . . 0.961 no
C11 C12 . . 1.3809(19) no
C11 C15 . . 1.364(2) no
N13 H131 . . 0.864(13) no
C14 H141 . . 0.990 no
C14 H142 . . 0.995 no
C15 H151 . . 0.939 no

loop_
_geom_hbond_atom_site_label_D
_geom_hbond_atom_site_label_H
_geom_hbond_atom_site_label_A
_geom_hbond_site_symmetry_D
_geom_hbond_site_symmetry_H
_geom_hbond_site_symmetry_A
_geom_hbond_distance_DH
_geom_hbond_distance_HA
_geom_hbond_distance_DA
_geom_hbond_angle_DHA
_geom_hbond_publ_flag
N1 H11 N5 . . . 0.849(15) 2.231(16) 2.6034(17) 106.5(12) yes
N1 H11 S2 . . 4_645 0.849(15) 2.841(16) 3.4805(14) 133.5(13) yes
N1 H12 O4 . . 4_655 0.858(14) 2.324(15) 3.112(2) 152.9(15) yes
N13 H131 S2 . . 2_666 0.864(13) 2.497(13) 3.3550(12) 172.0(12) yes
